data_7157469
loop_
_publ_author_name
'Kim, Woo Gyum'
'Baek, Seung-Yeol'
'Jeong, Seo Yeong'
'Nam, Dongsik'
'Jeon, Ji Hwan'
'Choe, Wonyoung'
'Baik, Mu-Hyun'
'Hong, Sung You'

_publ_section_title
;
 Chemo- and regioselective click reactions through nickel-catalyzed
 azide-alkyne cycloaddition.
;
_journal_issue 17
_journal_name_full 'Organic &amp; biomolecular chemistry'
_journal_page_first 3374
_journal_page_last 3381
_journal_paper_doi 10.1039/d0ob00579g
_journal_volume 18
_journal_year 2020
_chemical_formula_sum 'C28 H23 N3 S'
_chemical_formula_weight 433.55
_chemical_name_systematic 6ea
_space_group_crystal_system orthorhombic
_space_group_IT_number 61
_space_group_name_Hall '-P 2ac 2ab'
_space_group_name_H-M_alt 'P b c a'
_atom_sites_solution_hydrogens geom
_audit_creation_method SHELXL-2014/7
_audit_update_record
;
2019-12-05 deposited with the CCDC.	2020-04-15 downloaded from the CCDC.
;
_cell_angle_alpha 90
_cell_angle_beta 90
_cell_angle_gamma 90
_cell_formula_units_Z 8
_cell_length_a 13.151(3)
_cell_length_b 18.198(4)
_cell_length_c 19.461(4)
_cell_measurement_reflns_used 5321
_cell_measurement_temperature 298(2)
_cell_measurement_theta_max 27.455
_cell_measurement_theta_min 3.065
_cell_volume 4657.4(18)
_computing_cell_refinement 'Rigaku Rapid Auto'
_computing_data_collection 'Rigaku Rapid Auto'
_computing_data_reduction 'Rigaku Rapid Auto'
_computing_molecular_graphics ORTEP
_computing_publication_material CIFTAB
_computing_structure_refinement SHELXL
_computing_structure_solution SHELXS
_diffrn_ambient_temperature 298(2)
_diffrn_measured_fraction_theta_full 0.998
_diffrn_measured_fraction_theta_max 0.998
_diffrn_measurement_device_type 'imaging plate'
_diffrn_measurement_method 'omega scans'
_diffrn_radiation_type MoK\a
_diffrn_radiation_wavelength 0.71073
_diffrn_reflns_av_R_equivalents 0.0545
_diffrn_reflns_av_unetI/netI 0.0289
_diffrn_reflns_Laue_measured_fraction_full 0.998
_diffrn_reflns_Laue_measured_fraction_max 0.998
_diffrn_reflns_limit_h_max 17
_diffrn_reflns_limit_h_min -17
_diffrn_reflns_limit_k_max 23
_diffrn_reflns_limit_k_min -23
_diffrn_reflns_limit_l_max 22
_diffrn_reflns_limit_l_min -25
_diffrn_reflns_number 40382
_diffrn_reflns_point_group_measured_fraction_full 0.998
_diffrn_reflns_point_group_measured_fraction_max 0.998
_diffrn_reflns_theta_full 25.242
_diffrn_reflns_theta_max 27.455
_diffrn_reflns_theta_min 3.065
_diffrn_source 'fine-focus sealed tube'
_exptl_absorpt_coefficient_mu 0.159
_exptl_absorpt_correction_T_max 0.961
_exptl_absorpt_correction_T_min 0.960
_exptl_absorpt_correction_type multi-scan
_exptl_absorpt_process_details 'Rigaku Rapid Auto'
_exptl_crystal_colour Brown
_exptl_crystal_density_diffrn 1.237
_exptl_crystal_description Block
_exptl_crystal_F_000 1824
_exptl_crystal_size_max 0.260
_exptl_crystal_size_mid 0.260
_exptl_crystal_size_min 0.250
_refine_diff_density_max 0.204
_refine_diff_density_min -0.198
_refine_diff_density_rms 0.030
_refine_ls_extinction_method none
_refine_ls_goodness_of_fit_ref 1.016
_refine_ls_hydrogen_treatment constr
_refine_ls_matrix_type full
_refine_ls_number_parameters 289
_refine_ls_number_reflns 5321
_refine_ls_number_restraints 0
_refine_ls_restrained_S_all 1.016
_refine_ls_R_factor_all 0.0923
_refine_ls_R_factor_gt 0.0520
_refine_ls_shift/su_max 0.001
_refine_ls_shift/su_mean 0.000
_refine_ls_structure_factor_coef Fsqd
_refine_ls_weighting_details 'w=1/[\s^2^(Fo^2^)+(0.0452P)^2^+1.1679P] where P=(Fo^2^+2Fc^2^)/3'
_refine_ls_weighting_scheme calc
_refine_ls_wR_factor_gt 0.1038
_refine_ls_wR_factor_ref 0.1171
_reflns_Friedel_coverage 0.000
_reflns_number_gt 3461
_reflns_number_total 5321
_reflns_threshold_expression 'I > 2\s(I)'
_cod_data_source_file d0ob00579g2.cif
_cod_data_source_block Pbca_a_CCDC1
_cod_depositor_comments
;
The following automatic conversions were performed:

data item '_exptl_absorpt_correction_type' value 'Multi-scan' was
changed to 'multi-scan' in accordance with the
/home/data/users/saulius/crontab/automatic-downloads/rss-feeds/RSC/lib/dictionaries/cif_core.dic
dictionary named 'cif_core.dic' version 2.4.2 last updated on
2011-04-26.

Automatic conversion script
Id: cif_fix_values 7556 2019-12-06 15:28:31Z antanas 

 Adding full bibliography for 7157466--7157469.cif.
;
_cod_original_cell_volume 4657.6(16)
_cod_database_code 7157469
_shelx_shelxl_version_number 2014/7
_shelx_space_group_comment
;
The symmetry employed for this shelxl refinement is uniquely defined
by the following loop, which should always be used as a source of
symmetry information in preference to the above space-group names.
They are only intended as comments.
;

loop_
_space_group_symop_operation_xyz
'x, y, z'
'-x+1/2, -y, z+1/2'
'-x, y+1/2, -z+1/2'
'x+1/2, -y+1/2, -z'
'-x, -y, -z'
'x-1/2, y, -z-1/2'
'x, -y-1/2, z-1/2'
'-x-1/2, y-1/2, z'

loop_
_atom_site_label
_atom_site_type_symbol
_atom_site_fract_x
_atom_site_fract_y
_atom_site_fract_z
_atom_site_U_iso_or_equiv
_atom_site_adp_type
_atom_site_occupancy
_atom_site_site_symmetry_order
_atom_site_calc_flag
_atom_site_refinement_flags_posn
_atom_site_refinement_flags_adp
_atom_site_refinement_flags_occupancy
_atom_site_disorder_assembly
_atom_site_disorder_group
C1 C 0.57123(13) 0.56806(9) 0.31248(9) 0.0429(4) Uani 1 1 d . . . . .
C2 C 0.66034(14) 0.57851(9) 0.34929(9) 0.0446(4) Uani 1 1 d . . . . .
C3 C 0.72547(14) 0.64313(10) 0.36018(9) 0.0484(4) Uani 1 1 d . . . . .
C4 C 0.69665(18) 0.71347(11) 0.34245(14) 0.0756(7) Uani 1 1 d . . . . .
H4 H 0.6337 0.7212 0.3219 0.091 Uiso 1 1 calc R U . . .
C5 C 0.7600(2) 0.77269(12) 0.35487(16) 0.0879(8) Uani 1 1 d . . . . .
H5 H 0.7388 0.8197 0.3429 0.106 Uiso 1 1 calc R U . . .
C6 C 0.8521(2) 0.76324(13) 0.38413(13) 0.0762(7) Uani 1 1 d . . . . .
H6 H 0.8941 0.8034 0.3922 0.091 Uiso 1 1 calc R U . . .
C7 C 0.88298(19) 0.69368(14) 0.40185(12) 0.0746(7) Uani 1 1 d . . . . .
H7 H 0.9465 0.6867 0.4219 0.090 Uiso 1 1 calc R U . . .
C8 C 0.82032(17) 0.63408(12) 0.39012(11) 0.0626(6) Uani 1 1 d . . . . .
H8 H 0.8420 0.5873 0.4025 0.075 Uiso 1 1 calc R U . . .
C9 C 0.42141(16) 0.67745(11) 0.30851(13) 0.0694(6) Uani 1 1 d . . . . .
H9A H 0.4640 0.7102 0.3353 0.083 Uiso 1 1 calc R U . . .
H9B H 0.3788 0.7076 0.2792 0.083 Uiso 1 1 calc R U . . .
C10 C 0.3726(2) 0.63451(13) 0.42619(13) 0.0802(7) Uani 1 1 d . . . . .
H10 H 0.4279 0.6601 0.4438 0.096 Uiso 1 1 calc R U . . .
C11 C 0.3095(3) 0.59596(16) 0.47022(14) 0.1042(11) Uani 1 1 d . . . . .
H11 H 0.3223 0.5961 0.5172 0.125 Uiso 1 1 calc R U . . .
C12 C 0.2286(3) 0.55769(16) 0.44478(18) 0.1026(10) Uani 1 1 d . . . . .
H12 H 0.1869 0.5311 0.4743 0.123 Uiso 1 1 calc R U . . .
C13 C 0.20899(19) 0.55847(14) 0.37612(16) 0.0825(7) Uani 1 1 d . . . . .
H13 H 0.1533 0.5331 0.3587 0.099 Uiso 1 1 calc R U . . .
C14 C 0.27138(16) 0.59673(12) 0.33276(12) 0.0623(5) Uani 1 1 d . . . . .
H14 H 0.2575 0.5967 0.2859 0.075 Uiso 1 1 calc R U . . .
C15 C 0.35431(15) 0.63531(10) 0.35676(11) 0.0542(5) Uani 1 1 d . . . . .
C16 C 0.46442(13) 0.45258(9) 0.29262(9) 0.0442(4) Uani 1 1 d . . . . .
H16 H 0.4078 0.4867 0.2851 0.053 Uiso 1 1 calc R U . . .
C17 C 0.42675(13) 0.39468(9) 0.34310(10) 0.0446(4) Uani 1 1 d . . . . .
C18 C 0.40476(16) 0.41423(12) 0.40990(11) 0.0609(5) Uani 1 1 d . . . . .
H18 H 0.4152 0.4624 0.4242 0.073 Uiso 1 1 calc R U . . .
C19 C 0.36759(17) 0.36332(14) 0.45561(12) 0.0726(6) Uani 1 1 d . . . . .
H19 H 0.3534 0.3774 0.5005 0.087 Uiso 1 1 calc R U . . .
C20 C 0.35124(16) 0.29214(13) 0.43579(13) 0.0721(6) Uani 1 1 d . . . . .
H20 H 0.3267 0.2578 0.4670 0.086 Uiso 1 1 calc R U . . .
C21 C 0.37143(16) 0.27219(11) 0.36956(13) 0.0672(6) Uani 1 1 d . . . . .
H21 H 0.3596 0.2241 0.3555 0.081 Uiso 1 1 calc R U . . .
C22 C 0.40929(14) 0.32289(10) 0.32329(11) 0.0538(5) Uani 1 1 d . . . . .
H22 H 0.4231 0.3085 0.2784 0.065 Uiso 1 1 calc R U . . .
C23 C 0.49608(14) 0.42468(9) 0.22267(10) 0.0482(4) Uani 1 1 d . . . . .
C24 C 0.58891(16) 0.39137(11) 0.21249(11) 0.0608(5) Uani 1 1 d . . . . .
H24 H 0.6331 0.3859 0.2494 0.073 Uiso 1 1 calc R U . . .
C25 C 0.6174(2) 0.36608(13) 0.14881(14) 0.0823(7) Uani 1 1 d . . . . .
H25 H 0.6806 0.3439 0.1430 0.099 Uiso 1 1 calc R U . . .
C26 C 0.5543(3) 0.37332(17) 0.09481(14) 0.1003(9) Uani 1 1 d . . . . .
H26 H 0.5740 0.3566 0.0517 0.120 Uiso 1 1 calc R U . . .
C27 C 0.4610(3) 0.4053(2) 0.10340(14) 0.1074(10) Uani 1 1 d . . . . .
H27 H 0.4169 0.4093 0.0662 0.129 Uiso 1 1 calc R U . . .
C28 C 0.43156(18) 0.43194(14) 0.16796(12) 0.0760(7) Uani 1 1 d . . . . .
H28 H 0.3686 0.4544 0.1736 0.091 Uiso 1 1 calc R U . . .
N1 N 0.54762(11) 0.49581(7) 0.32351(7) 0.0439(3) Uani 1 1 d . . . . .
N2 N 0.61759(12) 0.46328(8) 0.36323(8) 0.0522(4) Uani 1 1 d . . . . .
N3 N 0.68566(12) 0.51327(8) 0.37948(8) 0.0520(4) Uani 1 1 d . . . . .
S1 S 0.50306(4) 0.62124(3) 0.25411(3) 0.05766(16) Uani 1 1 d . . . . .

loop_
_atom_site_aniso_label
_atom_site_aniso_U_11
_atom_site_aniso_U_22
_atom_site_aniso_U_33
_atom_site_aniso_U_23
_atom_site_aniso_U_13
_atom_site_aniso_U_12
C1 0.0487(10) 0.0353(9) 0.0446(10) 0.0054(7) 0.0036(8) 0.0013(8)
C2 0.0509(10) 0.0389(9) 0.0440(10) 0.0028(8) 0.0054(8) -0.0021(8)
C3 0.0555(11) 0.0446(10) 0.0450(10) -0.0009(8) 0.0102(9) -0.0079(8)
C4 0.0655(14) 0.0470(12) 0.114(2) 0.0119(12) -0.0007(13) -0.0081(10)
C5 0.0804(18) 0.0443(12) 0.139(2) 0.0014(14) 0.0191(17) -0.0127(12)
C6 0.0845(18) 0.0598(15) 0.0843(17) -0.0137(12) 0.0226(14) -0.0299(13)
C7 0.0733(15) 0.0816(17) 0.0690(15) 0.0006(12) -0.0039(12) -0.0306(13)
C8 0.0667(13) 0.0583(12) 0.0627(13) 0.0039(10) -0.0029(11) -0.0145(11)
C9 0.0650(13) 0.0430(11) 0.1003(18) 0.0076(11) -0.0011(13) 0.0125(10)
C10 0.1071(19) 0.0627(14) 0.0708(16) -0.0122(12) -0.0216(15) 0.0123(14)
C11 0.183(3) 0.0761(18) 0.0532(15) -0.0047(14) 0.003(2) 0.031(2)
C12 0.139(3) 0.0708(18) 0.098(2) 0.0012(16) 0.055(2) 0.0180(18)
C13 0.0671(15) 0.0694(16) 0.111(2) -0.0056(15) 0.0168(15) 0.0033(13)
C14 0.0603(13) 0.0622(13) 0.0644(13) -0.0011(11) -0.0047(11) 0.0118(11)
C15 0.0587(12) 0.0427(10) 0.0611(12) -0.0039(9) -0.0073(10) 0.0153(9)
C16 0.0394(9) 0.0371(9) 0.0561(11) 0.0000(8) -0.0041(8) 0.0015(8)
C17 0.0363(9) 0.0424(10) 0.0553(11) 0.0001(8) 0.0019(8) 0.0026(7)
C18 0.0649(13) 0.0554(12) 0.0625(13) -0.0087(10) 0.0107(11) -0.0028(10)
C19 0.0739(15) 0.0866(17) 0.0572(13) 0.0045(12) 0.0124(11) -0.0081(13)
C20 0.0578(13) 0.0741(16) 0.0843(17) 0.0251(13) 0.0076(12) -0.0078(12)
C21 0.0604(13) 0.0467(11) 0.0946(18) 0.0050(11) 0.0054(13) -0.0099(10)
C22 0.0518(11) 0.0437(10) 0.0658(13) -0.0051(9) 0.0042(10) -0.0048(9)
C23 0.0515(10) 0.0420(9) 0.0510(10) 0.0034(8) -0.0007(9) -0.0042(9)
C24 0.0619(13) 0.0609(13) 0.0594(13) -0.0019(10) 0.0056(11) 0.0055(10)
C25 0.0904(18) 0.0777(16) 0.0788(18) -0.0069(14) 0.0276(15) 0.0001(14)
C26 0.140(3) 0.102(2) 0.0594(17) -0.0103(15) 0.0193(19) -0.013(2)
C27 0.129(3) 0.134(3) 0.0597(17) -0.0029(17) -0.0284(18) -0.007(2)
C28 0.0726(15) 0.0904(17) 0.0651(15) 0.0007(13) -0.0149(12) 0.0013(13)
N1 0.0453(8) 0.0347(7) 0.0516(8) 0.0032(6) -0.0037(7) 0.0014(6)
N2 0.0518(9) 0.0399(8) 0.0651(10) 0.0077(7) -0.0119(8) -0.0006(7)
N3 0.0529(9) 0.0423(8) 0.0607(10) 0.0053(7) -0.0080(8) -0.0053(7)
S1 0.0649(3) 0.0501(3) 0.0579(3) 0.0169(2) -0.0029(3) 0.0052(2)

loop_
_atom_type_symbol
_atom_type_description
_atom_type_scat_dispersion_real
_atom_type_scat_dispersion_imag
_atom_type_scat_source
C C 0.0033 0.0016 'International Tables Vol C Tables 4.2.6.8 and 6.1.1.4'
H H 0.0000 0.0000 'International Tables Vol C Tables 4.2.6.8 and 6.1.1.4'
N N 0.0061 0.0033 'International Tables Vol C Tables 4.2.6.8 and 6.1.1.4'
S S 0.1246 0.1234 'International Tables Vol C Tables 4.2.6.8 and 6.1.1.4'

loop_
_geom_angle_atom_site_label_1
_geom_angle_atom_site_label_2
_geom_angle_atom_site_label_3
_geom_angle
_geom_angle_site_symmetry_1
_geom_angle_site_symmetry_3
_geom_angle_publ_flag
N1 C1 C2 104.04(14) . . ?
N1 C1 S1 121.33(13) . . ?
C2 C1 S1 134.11(13) . . ?
N3 C2 C1 108.01(15) . . ?
N3 C2 C3 119.42(16) . . ?
C1 C2 C3 132.58(16) . . ?
C4 C3 C8 117.56(18) . . ?
C4 C3 C2 123.12(19) . . ?
C8 C3 C2 119.32(17) . . ?
C3 C4 C5 120.9(2) . . ?
C3 C4 H4 119.5 . . ?
C5 C4 H4 119.5 . . ?
C6 C5 C4 121.0(2) . . ?
C6 C5 H5 119.5 . . ?
C4 C5 H5 119.5 . . ?
C5 C6 C7 119.3(2) . . ?
C5 C6 H6 120.4 . . ?
C7 C6 H6 120.4 . . ?
C6 C7 C8 120.4(2) . . ?
C6 C7 H7 119.8 . . ?
C8 C7 H7 119.8 . . ?
C7 C8 C3 120.9(2) . . ?
C7 C8 H8 119.6 . . ?
C3 C8 H8 119.6 . . ?
C15 C9 S1 115.06(14) . . ?
C15 C9 H9A 108.5 . . ?
S1 C9 H9A 108.5 . . ?
C15 C9 H9B 108.5 . . ?
S1 C9 H9B 108.5 . . ?
H9A C9 H9B 107.5 . . ?
C15 C10 C11 120.7(3) . . ?
C15 C10 H10 119.7 . . ?
C11 C10 H10 119.7 . . ?
C12 C11 C10 120.1(3) . . ?
C12 C11 H11 119.9 . . ?
C10 C11 H11 119.9 . . ?
C13 C12 C11 119.9(3) . . ?
C13 C12 H12 120.1 . . ?
C11 C12 H12 120.1 . . ?
C12 C13 C14 119.9(3) . . ?
C12 C13 H13 120.1 . . ?
C14 C13 H13 120.1 . . ?
C13 C14 C15 121.7(2) . . ?
C13 C14 H14 119.2 . . ?
C15 C14 H14 119.2 . . ?
C10 C15 C14 117.8(2) . . ?
C10 C15 C9 121.3(2) . . ?
C14 C15 C9 120.9(2) . . ?
N1 C16 C23 109.98(14) . . ?
N1 C16 C17 110.31(14) . . ?
C23 C16 C17 115.98(14) . . ?
N1 C16 H16 106.7 . . ?
C23 C16 H16 106.7 . . ?
C17 C16 H16 106.7 . . ?
C18 C17 C22 118.19(18) . . ?
C18 C17 C16 119.86(16) . . ?
C22 C17 C16 121.89(17) . . ?
C19 C18 C17 120.7(2) . . ?
C19 C18 H18 119.6 . . ?
C17 C18 H18 119.6 . . ?
C20 C19 C18 120.8(2) . . ?
C20 C19 H19 119.6 . . ?
C18 C19 H19 119.6 . . ?
C21 C20 C19 119.2(2) . . ?
C21 C20 H20 120.4 . . ?
C19 C20 H20 120.4 . . ?
C20 C21 C22 120.5(2) . . ?
C20 C21 H21 119.7 . . ?
C22 C21 H21 119.7 . . ?
C17 C22 C21 120.6(2) . . ?
C17 C22 H22 119.7 . . ?
C21 C22 H22 119.7 . . ?
C28 C23 C24 118.7(2) . . ?
C28 C23 C16 119.84(18) . . ?
C24 C23 C16 121.44(17) . . ?
C25 C24 C23 121.3(2) . . ?
C25 C24 H24 119.4 . . ?
C23 C24 H24 119.4 . . ?
C26 C25 C24 120.2(3) . . ?
C26 C25 H25 119.9 . . ?
C24 C25 H25 119.9 . . ?
C25 C26 C27 120.0(3) . . ?
C25 C26 H26 120.0 . . ?
C27 C26 H26 120.0 . . ?
C26 C27 C28 120.3(3) . . ?
C26 C27 H27 119.8 . . ?
C28 C27 H27 119.8 . . ?
C23 C28 C27 119.5(2) . . ?
C23 C28 H28 120.2 . . ?
C27 C28 H28 120.2 . . ?
N2 N1 C1 111.06(14) . . ?
N2 N1 C16 120.59(13) . . ?
C1 N1 C16 128.08(14) . . ?
N3 N2 N1 107.51(13) . . ?
N2 N3 C2 109.38(14) . . ?
C1 S1 C9 103.68(10) . . ?

loop_
_geom_bond_atom_site_label_1
_geom_bond_atom_site_label_2
_geom_bond_distance
_geom_bond_site_symmetry_2
_geom_bond_publ_flag
C1 N1 1.368(2) . ?
C1 C2 1.387(2) . ?
C1 S1 1.7409(17) . ?
C2 N3 1.366(2) . ?
C2 C3 1.470(2) . ?
C3 C4 1.379(3) . ?
C3 C8 1.387(3) . ?
C4 C5 1.384(3) . ?
C4 H4 0.9300 . ?
C5 C6 1.349(4) . ?
C5 H5 0.9300 . ?
C6 C7 1.374(3) . ?
C6 H6 0.9300 . ?
C7 C8 1.381(3) . ?
C7 H7 0.9300 . ?
C8 H8 0.9300 . ?
C9 C15 1.499(3) . ?
C9 S1 1.822(2) . ?
C9 H9A 0.9700 . ?
C9 H9B 0.9700 . ?
C10 C15 1.372(3) . ?
C10 C11 1.384(4) . ?
C10 H10 0.9300 . ?
C11 C12 1.365(4) . ?
C11 H11 0.9300 . ?
C12 C13 1.361(4) . ?
C12 H12 0.9300 . ?
C13 C14 1.368(3) . ?
C13 H13 0.9300 . ?
C14 C15 1.379(3) . ?
C14 H14 0.9300 . ?
C16 N1 1.476(2) . ?
C16 C23 1.511(3) . ?
C16 C17 1.523(2) . ?
C16 H16 0.9800 . ?
C17 C18 1.378(3) . ?
C17 C22 1.381(2) . ?
C18 C19 1.374(3) . ?
C18 H18 0.9300 . ?
C19 C20 1.369(3) . ?
C19 H19 0.9300 . ?
C20 C21 1.365(3) . ?
C20 H20 0.9300 . ?
C21 C22 1.382(3) . ?
C21 H21 0.9300 . ?
C22 H22 0.9300 . ?
C23 C28 1.368(3) . ?
C23 C24 1.377(3) . ?
C24 C25 1.374(3) . ?
C24 H24 0.9300 . ?
C25 C26 1.346(4) . ?
C25 H25 0.9300 . ?
C26 C27 1.368(4) . ?
C26 H26 0.9300 . ?
C27 C28 1.402(4) . ?
C27 H27 0.9300 . ?
C28 H28 0.9300 . ?
N1 N2 1.340(2) . ?
N2 N3 1.315(2) . ?
